data_2310989
loop_
_publ_author_name
'Tunell, G.'
'Pauling, L.'

_publ_section_title
;
 The atomic arrangements and bonds of the gold-silver ditellurides
;
_journal_name_full 'Acta Crystallographica (1,1948-23,1967)'
_journal_page_first 375
_journal_page_last 381
_journal_volume 5
_journal_year 1952
_chemical_formula_sum 'Ag Au Te4'
_chemical_name_systematic 'Au Ag Te4'
_space_group_IT_number 13
_symmetry_space_group_name_Hall '-P 2yc'
_symmetry_space_group_name_H-M 'P 1 2/c 1'
_cell_angle_alpha 90
_cell_angle_beta 145.43
_cell_angle_gamma 90
_cell_formula_units_Z 2
_cell_length_a 8.96
_cell_length_b 4.49
_cell_length_c 14.62
_cell_volume 333.734
_citation_journal_id_ASTM ACCRA9
_cod_data_source_file Tunell_ACCRA9_1952_165.cif
_cod_data_source_block Ag1Au1Te4
_cod_original_cell_volume 333.7343
_cod_original_formula_sum 'Ag1 Au1 Te4'
_cod_database_code 2310989

loop_
_symmetry_equiv_pos_as_xyz
x,y,z
-x,y,-z+1/2
-x,-y,-z
x,-y,z-1/2

loop_
_atom_site_label
_atom_site_type_symbol
_atom_site_fract_x
_atom_site_fract_y
_atom_site_fract_z
_atom_site_occupancy
_atom_site_U_iso_or_equiv
Te1 Te 0.298 0.031 0.999 1 0.0
Au1 Au 0 0 0 1 0.0
Ag1 Ag 0 0.433 0.25 1 0.0
Te2 Te 0.277 0.425 0.235 1 0.0
